data_7049321
loop_
_publ_author_name
'Mei, Yanbo'
'Borger, Jaap E.'
'Wu, Dong-Jun'
'Gr\"utzmacher, Hansj\"org'

_publ_section_title
;
 Salen supported Al-O-C[triple bond, length as m-dash]P and Ga-P[double
 bond, length as m-dash]C[double bond, length as m-dash]O complexes.
;
_journal_issue 13
_journal_name_full 'Dalton transactions (Cambridge, England : 2003)'
_journal_page_first 4370
_journal_page_last 4374
_journal_paper_doi 10.1039/c9dt00485h
_journal_volume 48
_journal_year 2019
_chemical_formula_moiety 'C37 H54 Al N2 O4 P, 2.5(C7 H8)'
_chemical_formula_sum 'C54.5 H74 Al N2 O4 P'
_chemical_formula_weight 879.10
_space_group_crystal_system triclinic
_space_group_IT_number 2
_space_group_name_Hall '-P 1'
_space_group_name_H-M_alt 'P -1'
_symmetry_space_group_name_Hall '-P 1'
_symmetry_space_group_name_H-M 'P -1'
_atom_sites_solution_hydrogens geom
_atom_sites_solution_primary dual
_audit_creation_date 2018-08-07
_audit_creation_method
;
Olex2 1.2
(compiled 2017.03.28 svn.r3405 for OlexSys, GUI svn.r5337)
;
_audit_update_record
;
2018-08-07 deposited with the CCDC.    2019-03-01 downloaded from the CCDC.
;
_cell_angle_alpha 80.140(6)
_cell_angle_beta 81.069(5)
_cell_angle_gamma 73.920(6)
_cell_formula_units_Z 2
_cell_length_a 9.9542(6)
_cell_length_b 15.5877(11)
_cell_length_c 17.6774(11)
_cell_measurement_reflns_used 3537
_cell_measurement_temperature 100.01(10)
_cell_measurement_theta_max 24.2980
_cell_measurement_theta_min 1.7500
_cell_volume 2579.7(3)
_computing_cell_refinement 'CrysAlisPro 1.171.39.23a (Rigaku OD, 2015)'
_computing_data_collection 'CrysAlisPro 1.171.39.23a (Rigaku OD, 2015)'
_computing_data_reduction 'CrysAlisPro 1.171.39.23a (Rigaku OD, 2015)'
_computing_molecular_graphics 'Olex2 (Dolomanov et al., 2009)'
_computing_publication_material 'Olex2 (Dolomanov et al., 2009)'
_computing_structure_refinement 'ShelXL (Sheldrick, 2015)'
_computing_structure_solution 'ShelXT (Sheldrick, 2015)'
_diffrn_ambient_environment N~2~
_diffrn_ambient_temperature 100.01(10)
_diffrn_detector 'CCD plate'
_diffrn_detector_area_resol_mean 16.0839
_diffrn_detector_type Sapphire3
_diffrn_measured_fraction_theta_full 1.000
_diffrn_measured_fraction_theta_max 0.999
_diffrn_measurement_details
;
List of Runs (angles in degrees, time in seconds):

  # Type    Start    End  Width  t~exp~   \w     \q     \k     \f   Frames
#--------------------------------------------------------------------------
  1  \w    -75.00 -48.00   1.00    5.00    --  -17.98-179.00-180.00   27
  2  \w    -24.00   9.00   1.00    5.00    --  -17.98 -99.00  30.00   33
  3  \w    -22.00  24.00   1.00    5.00    --  -17.98 -99.00-120.00   46
  4  \w    -10.00  21.00   1.00    5.00    --  -17.98 -99.00  60.00   31
  5  \w     36.00  95.00   1.00    5.00    --   18.45 179.00  90.00   59
  6  \w     -7.00  81.00   1.00    5.00    --   18.45  38.00-120.00   88
  7  \w    -44.00  63.00   1.00    5.00    --   18.45 -19.00  30.00  107
  8  \w    -48.00  -1.00   1.00    5.00    --  -17.98  77.00-150.00   47
;
_diffrn_measurement_device 'four-circle diffractometer'
_diffrn_measurement_device_type 'Xcalibur, Sapphire3'
_diffrn_measurement_method '\w scans'
_diffrn_orient_matrix_type 'CrysAlisPro convention (1999,Acta A55,543-557)'
_diffrn_orient_matrix_UB_11 -0.0195370000
_diffrn_orient_matrix_UB_12 0.0100927000
_diffrn_orient_matrix_UB_13 0.0384464000
_diffrn_orient_matrix_UB_21 0.0236984000
_diffrn_orient_matrix_UB_22 -0.0463844000
_diffrn_orient_matrix_UB_23 0.0141896000
_diffrn_orient_matrix_UB_31 0.0680317000
_diffrn_orient_matrix_UB_32 0.0055648000
_diffrn_orient_matrix_UB_33 0.0009759000
_diffrn_radiation_monochromator graphite
_diffrn_radiation_probe x-ray
_diffrn_radiation_type MoK\a
_diffrn_radiation_wavelength 0.71073
_diffrn_reflns_av_R_equivalents 0.0683
_diffrn_reflns_av_unetI/netI 0.1448
_diffrn_reflns_Laue_measured_fraction_full 1.000
_diffrn_reflns_Laue_measured_fraction_max 0.999
_diffrn_reflns_limit_h_max 12
_diffrn_reflns_limit_h_min -12
_diffrn_reflns_limit_k_max 19
_diffrn_reflns_limit_k_min -19
_diffrn_reflns_limit_l_max 22
_diffrn_reflns_limit_l_min -21
_diffrn_reflns_number 21744
_diffrn_reflns_point_group_measured_fraction_full 1.000
_diffrn_reflns_point_group_measured_fraction_max 0.999
_diffrn_reflns_theta_full 25.242
_diffrn_reflns_theta_max 26.370
_diffrn_reflns_theta_min 1.683
_diffrn_source 'fine-focus sealed X-ray tube'
_diffrn_source_type 'Enhance (Mo) X-ray Source'
_exptl_absorpt_coefficient_mu 0.115
_exptl_absorpt_correction_T_max 1.00000
_exptl_absorpt_correction_T_min 0.88731
_exptl_absorpt_correction_type multi-scan
_exptl_absorpt_process_details
;
CrysAlisPro 1.171.39.23a (Rigaku Oxford Diffraction, 2015)
Empirical absorption correction using spherical harmonics,
 implemented in SCALE3 ABSPACK scaling algorithm.
;
_exptl_crystal_colour 'clear light yellow'
_exptl_crystal_colour_lustre clear
_exptl_crystal_colour_modifier light
_exptl_crystal_colour_primary yellow
_exptl_crystal_density_diffrn 1.132
_exptl_crystal_description block
_exptl_crystal_F_000 950
_exptl_crystal_size_max 0.2
_exptl_crystal_size_mid 0.1
_exptl_crystal_size_min 0.1
_refine_diff_density_max 0.654
_refine_diff_density_min -0.482
_refine_diff_density_rms 0.067
_refine_ls_extinction_method none
_refine_ls_goodness_of_fit_ref 1.034
_refine_ls_hydrogen_treatment constr
_refine_ls_matrix_type full
_refine_ls_number_parameters 559
_refine_ls_number_reflns 10538
_refine_ls_number_restraints 0
_refine_ls_restrained_S_all 1.034
_refine_ls_R_factor_all 0.1577
_refine_ls_R_factor_gt 0.0854
_refine_ls_shift/su_max 0.000
_refine_ls_shift/su_mean 0.000
_refine_ls_structure_factor_coef Fsqd
_refine_ls_weighting_details 'w=1/[\s^2^(Fo^2^)+(0.0808P)^2^+0.2708P] where P=(Fo^2^+2Fc^2^)/3'
_refine_ls_weighting_scheme calc
_refine_ls_wR_factor_gt 0.1831
_refine_ls_wR_factor_ref 0.2318
_reflns_Friedel_coverage 0.000
_reflns_number_gt 5594
_reflns_number_total 10538
_reflns_threshold_expression 'I > 2\s(I)'
_cod_data_source_file c9dt00485h2.cif
_cod_data_source_block myb3-50
_cod_depositor_comments 'Adding full bibliography for 7049316--7049321.cif.'
_cod_original_formula_sum 'C54.50 H74 Al N2 O4 P'
_cod_database_code 7049321
_shelx_shelxl_version_number 2014/7
_chemical_oxdiff_formula C54H74O4N2PAl
_shelx_space_group_comment
;
The symmetry employed for this shelxl refinement is uniquely defined
by the following loop, which should always be used as a source of
symmetry information in preference to the above space-group names.
They are only intended as comments.
;
_reflns_odcompleteness_completeness 99.93
_reflns_odcompleteness_iscentric 1
_reflns_odcompleteness_theta 26.32
_olex2_refinement_description
;
1. Fixed Uiso
 At 1.2 times of:
  All C(H) groups, All C(H,H) groups
 At 1.5 times of:
  All C(H,H,H) groups
2. Uiso/Uaniso restraints and constraints
Uanis(C45) = Uanis(C46) = Uanis(C51) = Uanis(C50) = Uanis(C49) = Uanis(C48) =
Uanis(C47)
3. Others
 Fixed Sof: C45(0.5) H45a(0.5) H45b(0.5) H45c(0.5) C46(0.5) C51(0.5) H51(0.5)
 C50(0.5) H50(0.5) C49(0.5) H49(0.5) C48(0.5) H48(0.5) C47(0.5) H47(0.5)
4.a Free rotating group:
 C45(C46,C51,C50,C49,C48,C47)
4.b Secondary CH2 refined with riding coordinates:
 C3(H3a,H3b), C2(H2a,H2b), C37(H37a,H37b), C34(H34a,H34b), C36(H36a,H36b),
 C35(H35a,H35b)
4.c Aromatic/amide H refined with riding coordinates:
 C11(H11), C23(H23), C4(H4), C9(H9), C25(H25), C5(H5), C58(H58), C57(H57),
 C41(H41), C42(H42), C56(H56), C40(H40), C54(H54), C55(H55), C44(H44), C43(H43),
  C51(H51), C50(H50), C49(H49), C48(H48), C47(H47)
4.d Idealised Me refined as rotating group:
 C28(H28a,H28b,H28c), C19(H19a,H19b,H19c), C18(H18a,H18b,H18c), C13(H13a,H13b,
 H13c), C29(H29a,H29b,H29c), C27(H27a,H27b,H27c), C33(H33a,H33b,H33c), C17(H17a,
 H17b,H17c), C14(H14a,H14b,H14c), C15(H15a,H15b,H15c), C31(H31a,H31b,H31c),
 C32(H32a,H32b,H32c), C52(H52a,H52b,H52c), C38(H38a,H38b,H38c), C45(H45a,H45b,
 H45c)
;
_olex2_submission_special_instructions 'No special instructions were received'
_oxdiff_exptl_absorpt_empirical_details
;
Empirical correction (ABSPACK) includes:
- Absorption correction using spherical harmonics
- Frame scaling
;
_oxdiff_exptl_absorpt_empirical_full_max 1.146
_oxdiff_exptl_absorpt_empirical_full_min 0.896

loop_
_space_group_symop_operation_xyz
'x, y, z'
'-x, -y, -z'

loop_
_atom_site_label
_atom_site_type_symbol
_atom_site_fract_x
_atom_site_fract_y
_atom_site_fract_z
_atom_site_U_iso_or_equiv
_atom_site_adp_type
_atom_site_occupancy
_atom_site_site_symmetry_order
_atom_site_calc_flag
_atom_site_refinement_flags_posn
_atom_site_refinement_flags_occupancy
_atom_site_disorder_assembly
_atom_site_disorder_group
Al1 Al 0.39704(12) 0.24594(7) 0.29704(7) 0.0255(3) Uani 1 1 d . . . .
P1 P 0.73152(15) 0.08650(8) 0.44167(8) 0.0530(4) Uani 1 1 d . . . .
O2 O 0.5017(2) 0.22157(15) 0.20680(15) 0.0243(6) Uani 1 1 d . . . .
O3 O 0.3791(2) 0.36525(15) 0.28297(14) 0.0243(6) Uani 1 1 d . . . .
O1 O 0.5548(3) 0.22812(17) 0.35340(16) 0.0333(7) Uani 1 1 d . . . .
O4 O 0.2203(3) 0.26615(16) 0.24443(16) 0.0298(6) Uani 1 1 d . . . .
N2 N 0.3994(3) 0.1169(2) 0.32764(19) 0.0290(8) Uani 1 1 d . . . .
N1 N 0.2632(3) 0.2566(2) 0.39345(18) 0.0266(7) Uani 1 1 d . . . .
C6 C 0.2728(4) 0.4063(2) 0.4070(2) 0.0238(9) Uani 1 1 d . . . .
C21 C 0.5540(3) 0.1481(2) 0.1735(2) 0.0232(8) Uani 1 1 d . . . .
C22 C 0.6215(3) 0.1520(2) 0.0971(2) 0.0225(8) Uani 1 1 d . . . .
C7 C 0.3462(4) 0.4233(2) 0.3337(2) 0.0228(8) Uani 1 1 d . . . .
C8 C 0.3833(4) 0.5077(2) 0.3139(2) 0.0246(9) Uani 1 1 d . . . .
C11 C 0.2357(4) 0.4692(2) 0.4596(2) 0.0266(9) Uani 1 1 d . . . .
H11 H 0.1859 0.4560 0.5072 0.032 Uiso 1 1 calc R . . .
C26 C 0.6282(4) 0.2439(2) 0.0495(2) 0.0239(8) Uani 1 1 d . . . .
C23 C 0.6785(3) 0.0717(2) 0.0665(2) 0.0242(9) Uani 1 1 d . . . .
H23 H 0.7241 0.0747 0.0164 0.029 Uiso 1 1 calc R . . .
C24 C 0.6722(4) -0.0140(2) 0.1057(2) 0.0273(9) Uani 1 1 d . . . .
C4 C 0.2301(4) 0.3230(2) 0.4320(2) 0.0271(9) Uani 1 1 d . . . .
H4 H 0.1750 0.3178 0.4793 0.033 Uiso 1 1 calc R . . .
C9 C 0.3452(4) 0.5660(2) 0.3690(2) 0.0279(9) Uani 1 1 d . . . .
H9 H 0.3704 0.6203 0.3563 0.034 Uiso 1 1 calc R . . .
C10 C 0.2719(4) 0.5504(2) 0.4421(2) 0.0268(9) Uani 1 1 d . . . .
C20 C 0.5431(4) 0.0620(2) 0.2139(2) 0.0255(9) Uani 1 1 d . . . .
C1 C 0.6305(4) 0.1657(3) 0.3921(2) 0.0341(10) Uani 1 1 d . . . .
C16 C 0.4684(4) 0.5284(2) 0.2358(2) 0.0273(9) Uani 1 1 d . . . .
C25 C 0.6029(4) -0.0166(2) 0.1789(2) 0.0289(9) Uani 1 1 d . . . .
H25 H 0.5951 -0.0719 0.2063 0.035 Uiso 1 1 calc R . . .
C5 C 0.4679(4) 0.0529(3) 0.2890(2) 0.0292(9) Uani 1 1 d . . . .
H5 H 0.4685 -0.0054 0.3123 0.035 Uiso 1 1 calc R . . .
C12 C 0.2401(4) 0.6192(2) 0.4991(2) 0.0272(9) Uani 1 1 d . . . .
C30 C 0.7402(4) -0.0991(3) 0.0664(3) 0.0317(10) Uani 1 1 d . . . .
C28 C 0.4795(4) 0.3060(2) 0.0453(2) 0.0331(10) Uani 1 1 d . . . .
H28A H 0.4268 0.2804 0.0183 0.050 Uiso 1 1 calc GR . . .
H28B H 0.4852 0.3640 0.0182 0.050 Uiso 1 1 calc GR . . .
H28C H 0.4334 0.3125 0.0966 0.050 Uiso 1 1 calc GR . . .
C3 C 0.2107(4) 0.1757(2) 0.4227(2) 0.0332(10) Uani 1 1 d . . . .
H3A H 0.1312 0.1769 0.3966 0.040 Uiso 1 1 calc R . . .
H3B H 0.1813 0.1730 0.4778 0.040 Uiso 1 1 calc R . . .
C2 C 0.3325(4) 0.0954(3) 0.4057(2) 0.0356(10) Uani 1 1 d . . . .
H2A H 0.3996 0.0837 0.4429 0.043 Uiso 1 1 calc R . . .
H2B H 0.2985 0.0421 0.4089 0.043 Uiso 1 1 calc R . . .
C19 C 0.3895(4) 0.5240(3) 0.1682(2) 0.0340(10) Uani 1 1 d . . . .
H19A H 0.3794 0.4640 0.1709 0.051 Uiso 1 1 calc GR . . .
H19B H 0.4421 0.5396 0.1200 0.051 Uiso 1 1 calc GR . . .
H19C H 0.2981 0.5656 0.1719 0.051 Uiso 1 1 calc GR . . .
C18 C 0.6126(4) 0.4624(3) 0.2317(2) 0.0351(10) Uani 1 1 d . . . .
H18A H 0.6650 0.4716 0.2695 0.053 Uiso 1 1 calc GR . . .
H18B H 0.6618 0.4720 0.1810 0.053 Uiso 1 1 calc GR . . .
H18C H 0.6024 0.4019 0.2418 0.053 Uiso 1 1 calc GR . . .
C13 C 0.1590(4) 0.5892(3) 0.5756(2) 0.0380(10) Uani 1 1 d . . . .
H13A H 0.0743 0.5774 0.5654 0.057 Uiso 1 1 calc GR . . .
H13B H 0.1355 0.6360 0.6080 0.057 Uiso 1 1 calc GR . . .
H13C H 0.2164 0.5354 0.6013 0.057 Uiso 1 1 calc GR . . .
C29 C 0.6962(4) 0.2344(3) -0.0330(2) 0.0368(10) Uani 1 1 d . . . .
H29A H 0.7895 0.1953 -0.0321 0.055 Uiso 1 1 calc GR . . .
H29B H 0.7009 0.2926 -0.0600 0.055 Uiso 1 1 calc GR . . .
H29C H 0.6411 0.2093 -0.0588 0.055 Uiso 1 1 calc GR . . .
C37 C 0.1980(4) 0.2066(3) 0.1941(2) 0.0344(10) Uani 1 1 d . . . .
H37A H 0.1665 0.1564 0.2246 0.041 Uiso 1 1 calc R . . .
H37B H 0.2842 0.1832 0.1618 0.041 Uiso 1 1 calc R . . .
C34 C 0.1102(4) 0.3502(3) 0.2384(3) 0.0388(11) Uani 1 1 d . . . .
H34A H 0.1467 0.3984 0.2078 0.047 Uiso 1 1 calc R . . .
H34B H 0.0724 0.3672 0.2893 0.047 Uiso 1 1 calc R . . .
C27 C 0.7181(4) 0.2869(3) 0.0878(3) 0.0360(10) Uani 1 1 d . . . .
H27A H 0.6779 0.2936 0.1401 0.054 Uiso 1 1 calc GR . . .
H27B H 0.7200 0.3450 0.0595 0.054 Uiso 1 1 calc GR . . .
H27C H 0.8123 0.2489 0.0875 0.054 Uiso 1 1 calc GR . . .
C33 C 0.6757(4) -0.0910(3) -0.0087(3) 0.0382(11) Uani 1 1 d . . . .
H33A H 0.5767 -0.0865 0.0031 0.057 Uiso 1 1 calc GR . . .
H33B H 0.7203 -0.1433 -0.0338 0.057 Uiso 1 1 calc GR . . .
H33C H 0.6897 -0.0381 -0.0423 0.057 Uiso 1 1 calc GR . . .
C17 C 0.4890(4) 0.6249(3) 0.2236(3) 0.0397(11) Uani 1 1 d . . . .
H17A H 0.3989 0.6677 0.2279 0.060 Uiso 1 1 calc GR . . .
H17B H 0.5378 0.6365 0.1732 0.060 Uiso 1 1 calc GR . . .
H17C H 0.5432 0.6302 0.2621 0.060 Uiso 1 1 calc GR . . .
C36 C 0.0869(4) 0.2648(3) 0.1456(3) 0.0463(12) Uani 1 1 d . . . .
H36A H 0.0310 0.2296 0.1310 0.056 Uiso 1 1 calc R . . .
H36B H 0.1283 0.2956 0.0993 0.056 Uiso 1 1 calc R . . .
C14 C 0.1509(4) 0.7095(3) 0.4633(3) 0.0435(11) Uani 1 1 d . . . .
H14A H 0.2008 0.7304 0.4159 0.065 Uiso 1 1 calc GR . . .
H14B H 0.1325 0.7528 0.4986 0.065 Uiso 1 1 calc GR . . .
H14C H 0.0634 0.7017 0.4529 0.065 Uiso 1 1 calc GR . . .
C58 C 0.0864(5) 0.9782(3) 0.3172(3) 0.0433(12) Uani 1 1 d . . . .
H58 H 0.0237 1.0082 0.3548 0.052 Uiso 1 1 calc R . . .
C15 C 0.3783(4) 0.6310(3) 0.5180(3) 0.0463(12) Uani 1 1 d . . . .
H15A H 0.4319 0.5747 0.5423 0.069 Uiso 1 1 calc GR . . .
H15B H 0.3583 0.6755 0.5524 0.069 Uiso 1 1 calc GR . . .
H15C H 0.4315 0.6502 0.4712 0.069 Uiso 1 1 calc GR . . .
C31 C 0.7159(5) -0.1840(3) 0.1177(3) 0.0485(12) Uani 1 1 d . . . .
H31A H 0.7599 -0.1927 0.1640 0.073 Uiso 1 1 calc GR . . .
H31B H 0.7557 -0.2350 0.0904 0.073 Uiso 1 1 calc GR . . .
H31C H 0.6166 -0.1775 0.1309 0.073 Uiso 1 1 calc GR . . .
C53 C 0.0570(5) 0.9969(3) 0.2399(3) 0.0477(13) Uani 1 1 d . . . .
C32 C 0.8996(4) -0.1095(3) 0.0477(3) 0.0476(13) Uani 1 1 d . . . .
H32A H 0.9162 -0.0571 0.0142 0.071 Uiso 1 1 calc GR . . .
H32B H 0.9416 -0.1620 0.0225 0.071 Uiso 1 1 calc GR . . .
H32C H 0.9406 -0.1157 0.0947 0.071 Uiso 1 1 calc GR . . .
C57 C 0.2075(5) 0.9158(3) 0.3375(3) 0.0495(13) Uani 1 1 d . . . .
H57 H 0.2251 0.9028 0.3889 0.059 Uiso 1 1 calc R . . .
C35 C -0.0021(4) 0.3319(3) 0.1995(3) 0.0505(13) Uani 1 1 d . . . .
H35A H -0.0544 0.3863 0.1707 0.061 Uiso 1 1 calc R . . .
H35B H -0.0669 0.3054 0.2366 0.061 Uiso 1 1 calc R . . .
C41 C 0.3102(5) 0.2973(4) 0.6293(3) 0.0556(14) Uani 1 1 d . . . .
H41 H 0.3594 0.3415 0.6182 0.067 Uiso 1 1 calc R . . .
C42 C 0.3699(5) 0.2175(4) 0.6020(3) 0.0591(14) Uani 1 1 d . . . .
H42 H 0.4575 0.2081 0.5727 0.071 Uiso 1 1 calc R . . .
C56 C 0.3028(5) 0.8722(3) 0.2820(4) 0.0570(14) Uani 1 1 d . . . .
H56 H 0.3842 0.8299 0.2962 0.068 Uiso 1 1 calc R . . .
C40 C 0.1859(6) 0.3155(4) 0.6706(3) 0.0639(15) Uani 1 1 d . . . .
H40 H 0.1509 0.3714 0.6880 0.077 Uiso 1 1 calc R . . .
C54 C 0.1530(6) 0.9529(4) 0.1873(3) 0.0583(15) Uani 1 1 d . . . .
H54 H 0.1353 0.9641 0.1359 0.070 Uiso 1 1 calc R . . .
C55 C 0.2779(6) 0.8910(4) 0.2072(3) 0.0664(16) Uani 1 1 d . . . .
H55 H 0.3430 0.8632 0.1694 0.080 Uiso 1 1 calc R . . .
C39 C 0.1089(5) 0.2544(5) 0.6880(3) 0.0746(19) Uani 1 1 d . . . .
C44 C 0.1648(8) 0.1687(4) 0.6630(4) 0.081(2) Uani 1 1 d . . . .
H44 H 0.1151 0.1247 0.6755 0.097 Uiso 1 1 calc R . . .
C43 C 0.3010(8) 0.1512(4) 0.6176(4) 0.0754(19) Uani 1 1 d . . . .
H43 H 0.3405 0.0960 0.5995 0.090 Uiso 1 1 calc R . . .
C52 C -0.0765(5) 1.0615(4) 0.2183(4) 0.080(2) Uani 1 1 d . . . .
H52A H -0.1479 1.0298 0.2225 0.120 Uiso 1 1 calc GR . . .
H52B H -0.0620 1.0897 0.1661 0.120 Uiso 1 1 calc GR . . .
H52C H -0.1057 1.1066 0.2525 0.120 Uiso 1 1 calc GR . . .
C38 C -0.0340(7) 0.2788(6) 0.7366(4) 0.124(3) Uani 1 1 d . . . .
H38A H -0.0240 0.2538 0.7896 0.187 Uiso 1 1 calc GR . . .
H38B H -0.0995 0.2547 0.7179 0.187 Uiso 1 1 calc GR . . .
H38C H -0.0682 0.3431 0.7329 0.187 Uiso 1 1 calc GR . . .
C45 C -0.0063(9) 0.5890(5) 0.1126(5) 0.070(2) Uani 0.5 1 d . P A -1
H45A H 0.0271 0.6414 0.0918 0.105 Uiso 0.5 1 calc GR P A -1
H45B H 0.0534 0.5518 0.1498 0.105 Uiso 0.5 1 calc GR P A -1
H45C H -0.1008 0.6072 0.1371 0.105 Uiso 0.5 1 calc GR P A -1
C46 C -0.0040(8) 0.5364(4) 0.0481(4) 0.070(2) Uani 0.5 1 d G P A -1
C51 C -0.1294(9) 0.5334(5) 0.0231(5) 0.070(2) Uani 0.5 1 d G P A -1
H51 H -0.2151 0.5654 0.0459 0.084 Uiso 0.5 1 calc R P A -1
C50 C -0.1278(11) 0.4832(6) -0.0354(6) 0.070(2) Uani 0.5 1 d G P A -1
H50 H -0.2120 0.4820 -0.0513 0.084 Uiso 0.5 1 calc R P A -1
C49 C 0.0000(12) 0.4348(6) -0.0703(5) 0.070(2) Uani 0.5 1 d G P A -1
H49 H 0.0013 0.4011 -0.1091 0.084 Uiso 0.5 1 calc R P A -1
C48 C 0.1258(10) 0.4374(5) -0.0462(5) 0.070(2) Uani 0.5 1 d G P A -1
H48 H 0.2113 0.4054 -0.0691 0.084 Uiso 0.5 1 calc R P A -1
C47 C 0.1235(9) 0.4878(5) 0.0124(5) 0.070(2) Uani 0.5 1 d G P A -1
H47 H 0.2079 0.4891 0.0279 0.084 Uiso 0.5 1 calc R P A -1

loop_
_atom_site_aniso_label
_atom_site_aniso_U_11
_atom_site_aniso_U_22
_atom_site_aniso_U_33
_atom_site_aniso_U_23
_atom_site_aniso_U_13
_atom_site_aniso_U_12
Al1 0.0339(6) 0.0230(6) 0.0230(7) -0.0039(5) -0.0015(5) -0.0133(5)
P1 0.0670(9) 0.0392(8) 0.0493(9) 0.0080(6) -0.0203(7) -0.0088(7)
O2 0.0326(14) 0.0172(13) 0.0250(16) -0.0034(11) -0.0012(12) -0.0103(11)
O3 0.0359(14) 0.0210(14) 0.0185(15) -0.0028(11) 0.0008(11) -0.0135(12)
O1 0.0447(16) 0.0224(15) 0.0360(18) 0.0061(13) -0.0167(14) -0.0134(13)
O4 0.0318(14) 0.0288(15) 0.0324(17) -0.0079(13) -0.0057(12) -0.0103(12)
N2 0.0383(19) 0.0256(18) 0.025(2) -0.0013(15) -0.0026(15) -0.0138(16)
N1 0.0330(17) 0.0280(18) 0.0238(19) -0.0056(15) -0.0012(14) -0.0158(15)
C6 0.0256(19) 0.021(2) 0.029(2) -0.0061(17) -0.0047(17) -0.0101(16)
C21 0.0183(18) 0.024(2) 0.030(2) -0.0048(18) -0.0084(16) -0.0045(16)
C22 0.0200(18) 0.025(2) 0.024(2) -0.0038(17) -0.0046(16) -0.0052(16)
C7 0.0278(19) 0.023(2) 0.021(2) -0.0058(17) -0.0052(16) -0.0092(17)
C8 0.0239(19) 0.023(2) 0.027(2) -0.0028(18) -0.0042(17) -0.0059(16)
C11 0.027(2) 0.029(2) 0.025(2) -0.0059(18) 0.0014(17) -0.0100(17)
C26 0.0237(19) 0.021(2) 0.026(2) -0.0013(17) -0.0023(16) -0.0045(16)
C23 0.0220(19) 0.027(2) 0.023(2) -0.0015(17) -0.0042(16) -0.0068(17)
C24 0.0224(19) 0.027(2) 0.035(3) -0.0069(19) -0.0127(18) -0.0048(17)
C4 0.030(2) 0.027(2) 0.026(2) -0.0003(18) -0.0001(17) -0.0134(18)
C9 0.030(2) 0.023(2) 0.033(3) -0.0074(19) -0.0005(18) -0.0097(17)
C10 0.0205(18) 0.030(2) 0.032(2) -0.0080(19) -0.0051(17) -0.0070(17)
C20 0.027(2) 0.022(2) 0.028(2) -0.0009(18) -0.0046(17) -0.0091(17)
C1 0.048(3) 0.034(2) 0.026(2) -0.005(2) 0.002(2) -0.024(2)
C16 0.033(2) 0.026(2) 0.026(2) -0.0037(18) -0.0026(17) -0.0117(18)
C25 0.031(2) 0.022(2) 0.036(3) 0.0005(19) -0.0107(19) -0.0099(18)
C5 0.032(2) 0.021(2) 0.038(3) -0.0005(19) -0.0108(19) -0.0093(18)
C12 0.026(2) 0.028(2) 0.031(2) -0.0130(19) 0.0019(17) -0.0093(17)
C30 0.024(2) 0.027(2) 0.044(3) -0.009(2) -0.0078(19) 0.0000(17)
C28 0.037(2) 0.026(2) 0.032(3) 0.0017(19) -0.0006(19) -0.0062(18)
C3 0.043(2) 0.032(2) 0.032(3) -0.0025(19) -0.0009(19) -0.024(2)
C2 0.057(3) 0.032(2) 0.024(2) -0.0024(19) 0.001(2) -0.025(2)
C19 0.046(2) 0.031(2) 0.025(2) 0.0035(19) -0.0043(19) -0.015(2)
C18 0.036(2) 0.037(2) 0.031(3) -0.006(2) 0.0073(19) -0.012(2)
C13 0.045(2) 0.035(2) 0.033(3) -0.008(2) -0.003(2) -0.008(2)
C29 0.038(2) 0.038(3) 0.031(3) -0.003(2) 0.004(2) -0.009(2)
C37 0.037(2) 0.037(2) 0.035(3) -0.014(2) -0.0104(19) -0.012(2)
C34 0.031(2) 0.040(3) 0.044(3) -0.009(2) -0.005(2) -0.003(2)
C27 0.038(2) 0.038(2) 0.039(3) -0.005(2) -0.002(2) -0.024(2)
C33 0.044(2) 0.030(2) 0.044(3) -0.016(2) -0.009(2) -0.006(2)
C17 0.053(3) 0.033(2) 0.036(3) -0.007(2) 0.009(2) -0.022(2)
C36 0.039(2) 0.057(3) 0.048(3) -0.008(3) -0.019(2) -0.012(2)
C14 0.052(3) 0.032(3) 0.041(3) -0.010(2) 0.006(2) -0.006(2)
C58 0.047(3) 0.043(3) 0.045(3) -0.003(2) -0.001(2) -0.025(2)
C15 0.039(2) 0.059(3) 0.052(3) -0.030(3) -0.004(2) -0.016(2)
C31 0.059(3) 0.030(2) 0.055(3) -0.010(2) -0.001(2) -0.009(2)
C53 0.049(3) 0.054(3) 0.051(3) 0.006(3) -0.009(3) -0.036(3)
C32 0.029(2) 0.044(3) 0.070(4) -0.027(3) -0.004(2) 0.001(2)
C57 0.071(3) 0.047(3) 0.044(3) 0.002(2) -0.017(3) -0.036(3)
C35 0.032(2) 0.061(3) 0.060(4) -0.012(3) -0.008(2) -0.011(2)
C41 0.063(3) 0.063(4) 0.045(3) -0.002(3) -0.007(3) -0.026(3)
C42 0.052(3) 0.071(4) 0.052(4) 0.001(3) -0.018(3) -0.010(3)
C56 0.052(3) 0.050(3) 0.076(5) -0.014(3) -0.009(3) -0.020(3)
C40 0.070(4) 0.066(4) 0.052(4) 0.006(3) -0.009(3) -0.020(3)
C54 0.066(3) 0.090(4) 0.034(3) -0.001(3) -0.003(3) -0.050(3)
C55 0.068(4) 0.096(5) 0.049(4) -0.033(3) 0.005(3) -0.036(4)
C39 0.044(3) 0.135(6) 0.041(4) 0.015(4) -0.019(3) -0.024(4)
C44 0.122(6) 0.087(5) 0.065(5) 0.037(4) -0.060(4) -0.082(5)
C43 0.113(5) 0.050(4) 0.067(5) 0.005(3) -0.059(4) -0.008(4)
C52 0.059(3) 0.077(4) 0.115(6) 0.016(4) -0.041(4) -0.035(3)
C38 0.086(5) 0.206(9) 0.083(6) 0.013(6) -0.013(4) -0.058(6)
C45 0.073(2) 0.057(5) 0.077(6) 0.011(3) -0.026(3) -0.016(3)
C46 0.073(2) 0.057(5) 0.077(6) 0.011(3) -0.026(3) -0.016(3)
C51 0.073(2) 0.057(5) 0.077(6) 0.011(3) -0.026(3) -0.016(3)
C50 0.073(2) 0.057(5) 0.077(6) 0.011(3) -0.026(3) -0.016(3)
C49 0.073(2) 0.057(5) 0.077(6) 0.011(3) -0.026(3) -0.016(3)
C48 0.073(2) 0.057(5) 0.077(6) 0.011(3) -0.026(3) -0.016(3)
C47 0.073(2) 0.057(5) 0.077(6) 0.011(3) -0.026(3) -0.016(3)

loop_
_atom_type_symbol
_atom_type_description
_atom_type_scat_dispersion_real
_atom_type_scat_dispersion_imag
_atom_type_scat_source
C C 0.0033 0.0016 'International Tables Vol C Tables 4.2.6.8 and 6.1.1.4'
H H 0.0000 0.0000 'International Tables Vol C Tables 4.2.6.8 and 6.1.1.4'
Al Al 0.0645 0.0514 'International Tables Vol C Tables 4.2.6.8 and 6.1.1.4'
N N 0.0061 0.0033 'International Tables Vol C Tables 4.2.6.8 and 6.1.1.4'
O O 0.0106 0.0060 'International Tables Vol C Tables 4.2.6.8 and 6.1.1.4'
P P 0.1023 0.0942 'International Tables Vol C Tables 4.2.6.8 and 6.1.1.4'

loop_
_geom_angle_atom_site_label_1
_geom_angle_atom_site_label_2
_geom_angle_atom_site_label_3
_geom_angle
O2 Al1 O1 95.15(12)
O2 Al1 O4 88.95(11)
O2 Al1 N2 90.98(13)
O2 Al1 N1 169.43(11)
O3 Al1 O2 97.60(12)
O3 Al1 O1 89.69(11)
O3 Al1 O4 90.09(11)
O3 Al1 N2 171.41(14)
O3 Al1 N1 90.52(12)
O1 Al1 O4 175.89(13)
O1 Al1 N2 89.63(12)
O1 Al1 N1 91.63(13)
N2 Al1 O4 89.98(12)
N2 Al1 N1 80.95(13)
N1 Al1 O4 84.26(12)
C21 O2 Al1 134.3(2)
C7 O3 Al1 130.4(2)
C1 O1 Al1 137.5(2)
C37 O4 Al1 125.3(2)
C34 O4 Al1 124.4(2)
C34 O4 C37 109.2(3)
C5 N2 Al1 125.2(3)
C5 N2 C2 119.4(3)
C2 N2 Al1 114.8(2)
C4 N1 Al1 125.2(2)
C4 N1 C3 120.4(3)
C3 N1 Al1 114.2(2)
C7 C6 C4 121.8(3)
C11 C6 C7 121.8(3)
C11 C6 C4 116.4(4)
O2 C21 C22 121.1(3)
O2 C21 C20 120.7(3)
C22 C21 C20 118.2(3)
C21 C22 C26 120.1(3)
C23 C22 C21 118.1(3)
C23 C22 C26 121.8(3)
O3 C7 C6 122.3(3)
O3 C7 C8 119.9(3)
C6 C7 C8 117.8(3)
C7 C8 C16 120.0(3)
C9 C8 C7 117.4(3)
C9 C8 C16 122.5(3)
C6 C11 H11 119.3
C10 C11 C6 121.3(4)
C10 C11 H11 119.3
C28 C26 C22 110.2(3)
C28 C26 C27 110.4(3)
C29 C26 C22 112.1(3)
C29 C26 C28 107.6(3)
C29 C26 C27 107.5(3)
C27 C26 C22 109.0(3)
C22 C23 H23 117.6
C22 C23 C24 124.8(4)
C24 C23 H23 117.6
C23 C24 C30 120.6(4)
C25 C24 C23 116.5(4)
C25 C24 C30 122.9(4)
N1 C4 C6 124.4(4)
N1 C4 H4 117.8
C6 C4 H4 117.8
C8 C9 H9 117.2
C8 C9 C10 125.6(3)
C10 C9 H9 117.2
C11 C10 C9 116.1(3)
C11 C10 C12 123.2(4)
C9 C10 C12 120.7(3)
C25 C20 C21 120.5(4)
C25 C20 C5 117.7(3)
C5 C20 C21 121.8(4)
O1 C1 P1 178.5(3)
C8 C16 C19 110.6(3)
C8 C16 C17 111.9(3)
C18 C16 C8 109.9(3)
C18 C16 C19 110.4(3)
C18 C16 C17 108.0(3)
C17 C16 C19 105.9(3)
C24 C25 C20 121.8(4)
C24 C25 H25 119.1
C20 C25 H25 119.1
N2 C5 C20 126.5(4)
N2 C5 H5 116.7
C20 C5 H5 116.7
C10 C12 C13 112.3(3)
C10 C12 C14 109.5(3)
C14 C12 C13 108.0(3)
C15 C12 C10 109.5(3)
C15 C12 C13 107.4(3)
C15 C12 C14 110.0(3)
C33 C30 C24 109.7(3)
C33 C30 C32 109.3(4)
C31 C30 C24 111.9(4)
C31 C30 C33 107.5(3)
C31 C30 C32 108.8(3)
C32 C30 C24 109.6(3)
C26 C28 H28A 109.5
C26 C28 H28B 109.5
C26 C28 H28C 109.5
H28A C28 H28B 109.5
H28A C28 H28C 109.5
H28B C28 H28C 109.5
N1 C3 H3A 110.5
N1 C3 H3B 110.5
N1 C3 C2 106.1(3)
H3A C3 H3B 108.7
C2 C3 H3A 110.5
C2 C3 H3B 110.5
N2 C2 C3 107.6(3)
N2 C2 H2A 110.2
N2 C2 H2B 110.2
C3 C2 H2A 110.2
C3 C2 H2B 110.2
H2A C2 H2B 108.5
C16 C19 H19A 109.5
C16 C19 H19B 109.5
C16 C19 H19C 109.5
H19A C19 H19B 109.5
H19A C19 H19C 109.5
H19B C19 H19C 109.5
C16 C18 H18A 109.5
C16 C18 H18B 109.5
C16 C18 H18C 109.5
H18A C18 H18B 109.5
H18A C18 H18C 109.5
H18B C18 H18C 109.5
C12 C13 H13A 109.5
C12 C13 H13B 109.5
C12 C13 H13C 109.5
H13A C13 H13B 109.5
H13A C13 H13C 109.5
H13B C13 H13C 109.5
C26 C29 H29A 109.5
C26 C29 H29B 109.5
C26 C29 H29C 109.5
H29A C29 H29B 109.5
H29A C29 H29C 109.5
H29B C29 H29C 109.5
O4 C37 H37A 110.7
O4 C37 H37B 110.7
O4 C37 C36 105.1(3)
H37A C37 H37B 108.8
C36 C37 H37A 110.7
C36 C37 H37B 110.7
O4 C34 H34A 110.6
O4 C34 H34B 110.6
O4 C34 C35 105.6(3)
H34A C34 H34B 108.7
C35 C34 H34A 110.6
C35 C34 H34B 110.6
C26 C27 H27A 109.5
C26 C27 H27B 109.5
C26 C27 H27C 109.5
H27A C27 H27B 109.5
H27A C27 H27C 109.5
H27B C27 H27C 109.5
C30 C33 H33A 109.5
C30 C33 H33B 109.5
C30 C33 H33C 109.5
H33A C33 H33B 109.5
H33A C33 H33C 109.5
H33B C33 H33C 109.5
C16 C17 H17A 109.5
C16 C17 H17B 109.5
C16 C17 H17C 109.5
H17A C17 H17B 109.5
H17A C17 H17C 109.5
H17B C17 H17C 109.5
C37 C36 H36A 111.2
C37 C36 H36B 111.2
C37 C36 C35 103.0(4)
H36A C36 H36B 109.1
C35 C36 H36A 111.2
C35 C36 H36B 111.2
C12 C14 H14A 109.5
C12 C14 H14B 109.5
C12 C14 H14C 109.5
H14A C14 H14B 109.5
H14A C14 H14C 109.5
H14B C14 H14C 109.5
C53 C58 H58 119.9
C57 C58 H58 119.9
C57 C58 C53 120.3(5)
C12 C15 H15A 109.5
C12 C15 H15B 109.5
C12 C15 H15C 109.5
H15A C15 H15B 109.5
H15A C15 H15C 109.5
H15B C15 H15C 109.5
C30 C31 H31A 109.5
C30 C31 H31B 109.5
C30 C31 H31C 109.5
H31A C31 H31B 109.5
H31A C31 H31C 109.5
H31B C31 H31C 109.5
C58 C53 C52 120.4(5)
C54 C53 C58 117.5(5)
C54 C53 C52 122.1(5)
C30 C32 H32A 109.5
C30 C32 H32B 109.5
C30 C32 H32C 109.5
H32A C32 H32B 109.5
H32A C32 H32C 109.5
H32B C32 H32C 109.5
C58 C57 H57 119.8
C58 C57 C56 120.4(5)
C56 C57 H57 119.8
C34 C35 C36 101.4(3)
C34 C35 H35A 111.5
C34 C35 H35B 111.5
C36 C35 H35A 111.5
C36 C35 H35B 111.5
H35A C35 H35B 109.3
C42 C41 H41 118.3
C40 C41 H41 118.3
C40 C41 C42 123.5(5)
C41 C42 H42 120.2
C41 C42 C43 119.7(6)
C43 C42 H42 120.2
C57 C56 H56 120.0
C55 C56 C57 120.0(5)
C55 C56 H56 120.0
C41 C40 H40 119.5
C41 C40 C39 121.1(6)
C39 C40 H40 119.5
C53 C54 H54 118.8
C53 C54 C55 122.5(5)
C55 C54 H54 118.8
C56 C55 C54 119.3(5)
C56 C55 H55 120.4
C54 C55 H55 120.4
C40 C39 C44 119.0(6)
C40 C39 C38 119.0(7)
C44 C39 C38 122.0(6)
C39 C44 H44 120.8
C39 C44 C43 118.4(5)
C43 C44 H44 120.8
C42 C43 C44 118.3(6)
C42 C43 H43 120.9
C44 C43 H43 120.9
C53 C52 H52A 109.5
C53 C52 H52B 109.5
C53 C52 H52C 109.5
H52A C52 H52B 109.5
H52A C52 H52C 109.5
H52B C52 H52C 109.5
C39 C38 H38A 109.5
C39 C38 H38B 109.5
C39 C38 H38C 109.5
H38A C38 H38B 109.5
H38A C38 H38C 109.5
H38B C38 H38C 109.5
H45A C45 H45B 109.5
H45A C45 H45C 109.5
H45B C45 H45C 109.5
C46 C45 H45A 109.5
C46 C45 H45B 109.5
C46 C45 H45C 109.5
C51 C46 C45 120.9
C47 C46 C45 120.9
C47 C46 C51 118.1
C46 C51 H51 119.5
C50 C51 C46 121.1
C50 C51 H51 119.5
C51 C50 H50 119.9
C51 C50 C49 120.1
C49 C50 H50 119.9
C50 C49 H49 120.3
C48 C49 C50 119.4
C48 C49 H49 120.3
C49 C48 H48 119.9
C47 C48 C49 120.2
C47 C48 H48 119.9
C46 C47 H47 119.5
C48 C47 C46 121.1
C48 C47 H47 119.5

loop_
_geom_bond_atom_site_label_1
_geom_bond_atom_site_label_2
_geom_bond_distance
Al1 O2 1.802(3)
Al1 O3 1.796(2)
Al1 O1 1.920(3)
Al1 O4 2.040(3)
Al1 N2 1.985(3)
Al1 N1 1.994(3)
P1 C1 1.587(5)
O2 C21 1.318(4)
O3 C7 1.323(4)
O1 C1 1.228(5)
O4 C37 1.470(4)
O4 C34 1.456(4)
N2 C5 1.280(5)
N2 C2 1.463(5)
N1 C4 1.276(4)
N1 C3 1.478(4)
C6 C7 1.408(5)
C6 C11 1.402(5)
C6 C4 1.453(5)
C21 C22 1.411(5)
C21 C20 1.432(5)
C22 C26 1.546(5)
C22 C23 1.387(5)
C7 C8 1.435(5)
C8 C9 1.384(5)
C8 C16 1.539(5)
C11 H11 0.9300
C11 C10 1.382(5)
C26 C28 1.533(5)
C26 C29 1.522(5)
C26 C27 1.545(5)
C23 H23 0.9300
C23 C24 1.409(5)
C24 C25 1.368(5)
C24 C30 1.539(5)
C4 H4 0.9300
C9 H9 0.9300
C9 C10 1.400(5)
C10 C12 1.532(5)
C20 C25 1.407(5)
C20 C5 1.426(5)
C16 C19 1.548(5)
C16 C18 1.516(5)
C16 C17 1.548(5)
C25 H25 0.9300
C5 H5 0.9300
C12 C13 1.534(5)
C12 C14 1.532(5)
C12 C15 1.530(5)
C30 C33 1.534(5)
C30 C31 1.526(6)
C30 C32 1.538(5)
C28 H28A 0.9600
C28 H28B 0.9600
C28 H28C 0.9600
C3 H3A 0.9700
C3 H3B 0.9700
C3 C2 1.518(5)
C2 H2A 0.9700
C2 H2B 0.9700
C19 H19A 0.9600
C19 H19B 0.9600
C19 H19C 0.9600
C18 H18A 0.9600
C18 H18B 0.9600
C18 H18C 0.9600
C13 H13A 0.9600
C13 H13B 0.9600
C13 H13C 0.9600
C29 H29A 0.9600
C29 H29B 0.9600
C29 H29C 0.9600
C37 H37A 0.9700
C37 H37B 0.9700
C37 C36 1.501(6)
C34 H34A 0.9700
C34 H34B 0.9700
C34 C35 1.512(5)
C27 H27A 0.9600
C27 H27B 0.9600
C27 H27C 0.9600
C33 H33A 0.9600
C33 H33B 0.9600
C33 H33C 0.9600
C17 H17A 0.9600
C17 H17B 0.9600
C17 H17C 0.9600
C36 H36A 0.9700
C36 H36B 0.9700
C36 C35 1.532(6)
C14 H14A 0.9600
C14 H14B 0.9600
C14 H14C 0.9600
C58 H58 0.9300
C58 C53 1.407(6)
C58 C57 1.376(6)
C15 H15A 0.9600
C15 H15B 0.9600
C15 H15C 0.9600
C31 H31A 0.9600
C31 H31B 0.9600
C31 H31C 0.9600
C53 C54 1.352(7)
C53 C52 1.486(6)
C32 H32A 0.9600
C32 H32B 0.9600
C32 H32C 0.9600
C57 H57 0.9300
C57 C56 1.380(7)
C35 H35A 0.9700
C35 H35B 0.9700
C41 H41 0.9300
C41 C42 1.357(7)
C41 C40 1.319(7)
C42 H42 0.9300
C42 C43 1.360(7)
C56 H56 0.9300
C56 C55 1.350(7)
C40 H40 0.9300
C40 C39 1.349(7)
C54 H54 0.9300
C54 C55 1.398(7)
C55 H55 0.9300
C39 C44 1.416(8)
C39 C38 1.530(8)
C44 H44 0.9300
C44 C43 1.446(9)
C43 H43 0.9300
C52 H52A 0.9600
C52 H52B 0.9600
C52 H52C 0.9600
C38 H38A 0.9600
C38 H38B 0.9600
C38 H38C 0.9600
C45 H45A 0.9600
C45 H45B 0.9600
C45 H45C 0.9600
C45 C46 1.5078
C46 C51 1.4022
C46 C47 1.4019
C51 H51 0.9300
C51 C50 1.3964
C50 H50 0.9300
C50 C49 1.3969
C49 H49 0.9300
C49 C48 1.3966
C48 H48 0.9300
C48 C47 1.3962
C47 H47 0.9300
